data_8105847
loop_
_publ_author_name
'Lee, See Mun'
'Lo, Kong Mun'
'Tiekink, Edward R.T.'

_publ_section_title
;
 Redetermination of the crystal structure of
 tetrakis(4-chlorobenzyl)tin(IV), C28H24Cl4Sn
;
_journal_issue 4
_journal_name_full 'Zeitschrift f\"ur Kristallographie - New Crystal Structures'
_journal_page_first 777
_journal_page_last 778
_journal_paper_doi 10.1515/ncrs-2019-0100
_journal_volume 234
_journal_year 2019
_chemical_formula_moiety 'C28 H24 Cl4 Sn'
_chemical_formula_sum 'C28 H24 Cl4 Sn'
_chemical_formula_weight 620.96
_space_group_crystal_system orthorhombic
_space_group_IT_number 43
_space_group_name_Hall 'F 2 -2d'
_space_group_name_H-M_alt 'F d d 2'
_atom_sites_solution_hydrogens geom
_audit_creation_method SHELXL-2018/3
_cell_angle_alpha 90
_cell_angle_beta 90
_cell_angle_gamma 90
_cell_formula_units_Z 8
_cell_length_a 22.01600(10)
_cell_length_b 20.79690(10)
_cell_length_c 11.15230(10)
_cell_measurement_reflns_used 48999
_cell_measurement_temperature 100(2)
_cell_measurement_theta_max 76.4440
_cell_measurement_theta_min 4.8880
_cell_volume 5106.24(6)
_computing_cell_refinement 'CrysAlisPro [1]'
_computing_data_collection 'CrysAlisPro [1]'
_computing_data_reduction 'CrysAlisPro [1]'
_computing_molecular_graphics 'ORTEP-3 for Windows [4]'
_computing_publication_material 'SHELXL2018/3 [3]'
_computing_structure_refinement 'SHELXL2018/3 [3]'
_computing_structure_solution 'SHELXS-97 [2]'
_diffrn_ambient_temperature 100(2)
_diffrn_measured_fraction_theta_full 1.000
_diffrn_measured_fraction_theta_max 1.000
_diffrn_measurement_device_type 'XtaLAB Synergy, Dualflex, AtlasS2'
_diffrn_measurement_method '\w scans'
_diffrn_radiation_type CuK\a
_diffrn_radiation_wavelength 1.54178
_diffrn_reflns_av_R_equivalents 0.0427
_diffrn_reflns_av_unetI/netI 0.0093
_diffrn_reflns_Laue_measured_fraction_full 1.000
_diffrn_reflns_Laue_measured_fraction_max 1.000
_diffrn_reflns_limit_h_max 26
_diffrn_reflns_limit_h_min -26
_diffrn_reflns_limit_k_max 24
_diffrn_reflns_limit_k_min -23
_diffrn_reflns_limit_l_max 13
_diffrn_reflns_limit_l_min -13
_diffrn_reflns_number 54924
_diffrn_reflns_point_group_measured_fraction_full 1.000
_diffrn_reflns_point_group_measured_fraction_max 1.000
_diffrn_reflns_theta_full 67.053
_diffrn_reflns_theta_max 67.053
_diffrn_reflns_theta_min 4.928
_diffrn_source 'micro-focus sealed X-ray tube'
_exptl_absorpt_coefficient_mu 11.922
_exptl_absorpt_correction_T_max 0.679
_exptl_absorpt_correction_T_min 0.391
_exptl_absorpt_correction_type gaussian
_exptl_absorpt_process_details 'CrysAlisPro [1]'
_exptl_crystal_colour colourless
_exptl_crystal_density_diffrn 1.615
_exptl_crystal_description prism
_exptl_crystal_F_000 2480
_exptl_crystal_size_max 0.117
_exptl_crystal_size_mid 0.105
_exptl_crystal_size_min 0.079
_refine_diff_density_max 0.266
_refine_diff_density_min -0.281
_refine_diff_density_rms 0.041
_refine_ls_abs_structure_details
;
 Flack x determined using 1073 quotients [(I+)-(I-)]/[(I+)+(I-)]
 (Parsons, Flack and Wagner, Acta Cryst. B69 (2013) 249-259).
;
_refine_ls_abs_structure_Flack -0.018(4)
_refine_ls_extinction_coef .
_refine_ls_extinction_method none
_refine_ls_goodness_of_fit_ref 1.020
_refine_ls_hydrogen_treatment constr
_refine_ls_matrix_type full
_refine_ls_number_parameters 150
_refine_ls_number_reflns 2283
_refine_ls_number_restraints 1
_refine_ls_restrained_S_all 1.020
_refine_ls_R_factor_all 0.0134
_refine_ls_R_factor_gt 0.0134
_refine_ls_shift/su_max 0.000
_refine_ls_shift/su_mean 0.000
_refine_ls_structure_factor_coef Fsqd
_refine_ls_weighting_details 'w=1/[\s^2^(Fo^2^)+(0.0306P)^2^+3.4973P] where P=(Fo^2^+2Fc^2^)/3'
_refine_ls_weighting_scheme calc
_refine_ls_wR_factor_gt 0.0369
_refine_ls_wR_factor_ref 0.0370
_reflns_Friedel_coverage 0.893
_reflns_Friedel_fraction_full 1.000
_reflns_Friedel_fraction_max 1.000
_reflns_number_gt 2283
_reflns_number_total 2283
_reflns_threshold_expression 'I > 2\s(I)'
_cod_data_source_file suppl_ncrs-2019-0100_suppl.cif
_cod_data_source_block shelx
_cod_database_code 8105847
_shelx_shelxl_version_number 2018/3
_shelx_space_group_comment
;
The symmetry employed for this shelxl refinement is uniquely defined
by the following loop, which should always be used as a source of
symmetry information in preference to the above space-group names.
They are only intended as comments.
;
_shelx_estimated_absorpt_t_min 0.336
_shelx_estimated_absorpt_t_max 0.453

loop_
_space_group_symop_operation_xyz
'x, y, z'
'-x, -y, z'
'x+1/4, -y+1/4, z+1/4'
'-x+1/4, y+1/4, z+1/4'
'x, y+1/2, z+1/2'
'-x, -y+1/2, z+1/2'
'x+1/4, -y+3/4, z+3/4'
'-x+1/4, y+3/4, z+3/4'
'x+1/2, y, z+1/2'
'-x+1/2, -y, z+1/2'
'x+3/4, -y+1/4, z+3/4'
'-x+3/4, y+1/4, z+3/4'
'x+1/2, y+1/2, z'
'-x+1/2, -y+1/2, z'
'x+3/4, -y+3/4, z+1/4'
'-x+3/4, y+3/4, z+1/4'

loop_
_atom_site_label
_atom_site_type_symbol
_atom_site_fract_x
_atom_site_fract_y
_atom_site_fract_z
_atom_site_U_iso_or_equiv
_atom_site_adp_type
_atom_site_occupancy
_atom_site_site_symmetry_order
_atom_site_calc_flag
_atom_site_refinement_flags_posn
_atom_site_refinement_flags_adp
_atom_site_refinement_flags_occupancy
_atom_site_disorder_assembly
_atom_site_disorder_group
Sn Sn 0.750000 0.250000 0.39956(2) 0.01482(8) Uani 1 2 d S T P . .
Cl1 Cl 0.93396(3) 0.46406(3) 0.70842(7) 0.02979(15) Uani 1 1 d . . . . .
Cl2 Cl 0.44612(3) 0.33263(3) 0.48462(7) 0.02901(16) Uani 1 1 d . . . . .
C1 C 0.71437(11) 0.32293(12) 0.5212(2) 0.0181(5) Uani 1 1 d . . . . .
H1A H 0.686949 0.352419 0.477310 0.022 Uiso 1 1 calc R U . . .
H1B H 0.690993 0.302265 0.586500 0.022 Uiso 1 1 calc R U . . .
C2 C 0.76677(12) 0.35959(12) 0.5722(2) 0.0171(5) Uani 1 1 d . . . . .
C3 C 0.79066(12) 0.41251(12) 0.5109(2) 0.0186(5) Uani 1 1 d . . . . .
H3 H 0.771668 0.426570 0.439007 0.022 Uiso 1 1 calc R U . . .
C4 C 0.84159(12) 0.44501(12) 0.5528(2) 0.0196(5) Uani 1 1 d . . . . .
H4 H 0.857249 0.481000 0.510404 0.024 Uiso 1 1 calc R U . . .
C5 C 0.86905(11) 0.42408(12) 0.6570(2) 0.0209(5) Uani 1 1 d . . . . .
C6 C 0.84623(12) 0.37256(12) 0.7216(2) 0.0220(5) Uani 1 1 d . . . . .
H6 H 0.865147 0.359205 0.794033 0.026 Uiso 1 1 calc R U . . .
C7 C 0.79507(11) 0.34074(11) 0.6785(2) 0.0195(5) Uani 1 1 d . . . . .
H7 H 0.779080 0.305434 0.722419 0.023 Uiso 1 1 calc R U . . .
C8 C 0.67512(11) 0.21088(13) 0.2940(2) 0.0198(5) Uani 1 1 d . . . . .
H8A H 0.681015 0.221560 0.208251 0.024 Uiso 1 1 calc R U . . .
H8B H 0.674201 0.163474 0.301932 0.024 Uiso 1 1 calc R U . . .
C9 C 0.61624(12) 0.23875(12) 0.3374(3) 0.0184(5) Uani 1 1 d . . . . .
C10 C 0.58931(12) 0.29044(13) 0.2779(3) 0.0221(5) Uani 1 1 d . . . . .
H10 H 0.606860 0.305974 0.205683 0.027 Uiso 1 1 calc R U . . .
C11 C 0.53709(13) 0.31964(12) 0.3228(3) 0.0235(6) Uani 1 1 d . . . . .
H11 H 0.519395 0.355255 0.282494 0.028 Uiso 1 1 calc R U . . .
C12 C 0.51152(12) 0.29607(14) 0.4266(3) 0.0217(6) Uani 1 1 d . . . . .
C13 C 0.53589(14) 0.24365(12) 0.4865(3) 0.0203(6) Uani 1 1 d . . . . .
H13 H 0.516996 0.227244 0.556700 0.024 Uiso 1 1 calc R U . . .
C14 C 0.58845(11) 0.21563(12) 0.4418(2) 0.0189(5) Uani 1 1 d . . . . .
H14 H 0.605893 0.180107 0.482799 0.023 Uiso 1 1 calc R U . . .

loop_
_atom_site_aniso_label
_atom_site_aniso_U_11
_atom_site_aniso_U_22
_atom_site_aniso_U_33
_atom_site_aniso_U_23
_atom_site_aniso_U_13
_atom_site_aniso_U_12
Sn 0.01156(11) 0.01772(12) 0.01518(12) 0.000 0.000 -0.00164(8)
Cl1 0.0194(3) 0.0323(3) 0.0377(4) -0.0065(3) -0.0068(3) -0.0064(2)
Cl2 0.0208(3) 0.0391(4) 0.0272(3) -0.0101(3) -0.0074(3) 0.0119(3)
C1 0.0150(11) 0.0206(11) 0.0188(11) -0.0026(9) 0.0003(9) -0.0006(9)
C2 0.0156(11) 0.0175(11) 0.0184(13) -0.0037(10) 0.0014(10) 0.0014(10)
C3 0.0189(12) 0.0190(12) 0.0180(12) -0.0005(10) -0.0012(10) 0.0020(9)
C4 0.0201(13) 0.0177(12) 0.0210(13) -0.0011(10) 0.0033(10) -0.0017(10)
C5 0.0139(11) 0.0230(12) 0.0258(13) -0.0070(11) -0.0016(11) -0.0007(9)
C6 0.0244(12) 0.0220(11) 0.0195(13) -0.0031(10) -0.0047(11) 0.0031(10)
C7 0.0211(12) 0.0180(11) 0.0196(13) 0.0001(9) 0.0008(10) -0.0004(10)
C8 0.0152(12) 0.0234(12) 0.0208(12) -0.0035(10) -0.0036(10) -0.0023(9)
C9 0.0147(13) 0.0195(10) 0.0208(14) -0.0023(10) -0.0068(11) -0.0032(9)
C10 0.0201(13) 0.0248(13) 0.0215(13) 0.0008(10) -0.0037(10) -0.0029(10)
C11 0.0225(13) 0.0201(12) 0.0278(14) 0.0011(11) -0.0090(11) 0.0032(10)
C12 0.0150(10) 0.0241(13) 0.0260(15) -0.0092(11) -0.0068(11) 0.0038(11)
C13 0.0188(14) 0.0240(13) 0.0181(13) -0.0020(10) -0.0027(12) -0.0020(9)
C14 0.0175(11) 0.0189(11) 0.0205(13) -0.0017(10) -0.0043(10) 0.0010(9)

loop_
_atom_type_symbol
_atom_type_description
_atom_type_scat_dispersion_real
_atom_type_scat_dispersion_imag
_atom_type_scat_source
C C 0.0181 0.0091 'International Tables Vol C Tables 4.2.6.8 and 6.1.1.4'
H H 0.0000 0.0000 'International Tables Vol C Tables 4.2.6.8 and 6.1.1.4'
Cl Cl 0.3639 0.7018 'International Tables Vol C Tables 4.2.6.8 and 6.1.1.4'
Sn Sn 0.0259 5.4591 'International Tables Vol C Tables 4.2.6.8 and 6.1.1.4'

loop_
_geom_angle_atom_site_label_1
_geom_angle_atom_site_label_2
_geom_angle_atom_site_label_3
_geom_angle
_geom_angle_site_symmetry_1
_geom_angle_site_symmetry_3
C1 Sn C1 103.07(14) 14_655 .
C1 Sn C8 108.85(9) 14_655 14_655
C1 Sn C8 110.36(9) . 14_655
C1 Sn C8 110.36(9) 14_655 .
C1 Sn C8 108.85(9) . .
C8 Sn C8 114.72(14) 14_655 .
C2 C1 Sn 108.28(16) . .
C2 C1 H1A 110.0 . .
Sn C1 H1A 110.0 . .
C2 C1 H1B 110.0 . .
Sn C1 H1B 110.0 . .
H1A C1 H1B 108.4 . .
C7 C2 C3 117.9(2) . .
C7 C2 C1 121.6(2) . .
C3 C2 C1 120.4(2) . .
C4 C3 C2 121.4(2) . .
C4 C3 H3 119.3 . .
C2 C3 H3 119.3 . .
C3 C4 C5 118.9(2) . .
C3 C4 H4 120.6 . .
C5 C4 H4 120.6 . .
C6 C5 C4 121.5(2) . .
C6 C5 Cl1 119.6(2) . .
C4 C5 Cl1 118.9(2) . .
C5 C6 C7 118.8(2) . .
C5 C6 H6 120.6 . .
C7 C6 H6 120.6 . .
C6 C7 C2 121.4(2) . .
C6 C7 H7 119.3 . .
C2 C7 H7 119.3 . .
C9 C8 Sn 109.53(17) . .
C9 C8 H8A 109.8 . .
Sn C8 H8A 109.8 . .
C9 C8 H8B 109.8 . .
Sn C8 H8B 109.8 . .
H8A C8 H8B 108.2 . .
C10 C9 C14 118.3(3) . .
C10 C9 C8 120.8(3) . .
C14 C9 C8 120.9(2) . .
C11 C10 C9 121.0(3) . .
C11 C10 H10 119.5 . .
C9 C10 H10 119.5 . .
C10 C11 C12 119.0(3) . .
C10 C11 H11 120.5 . .
C12 C11 H11 120.5 . .
C11 C12 C13 121.8(3) . .
C11 C12 Cl2 119.4(2) . .
C13 C12 Cl2 118.8(2) . .
C14 C13 C12 118.7(3) . .
C14 C13 H13 120.7 . .
C12 C13 H13 120.7 . .
C13 C14 C9 121.2(2) . .
C13 C14 H14 119.4 . .
C9 C14 H14 119.4 . .

loop_
_geom_bond_atom_site_label_1
_geom_bond_atom_site_label_2
_geom_bond_distance
_geom_bond_site_symmetry_2
Sn C1 2.181(2) 14_655
Sn C1 2.181(2) .
Sn C8 2.183(2) 14_655
Sn C8 2.183(2) .
Cl1 C5 1.750(2) .
Cl2 C12 1.752(3) .
C1 C2 1.495(4) .
C1 H1A 0.9900 .
C1 H1B 0.9900 .
C2 C7 1.396(4) .
C2 C3 1.399(4) .
C3 C4 1.390(4) .
C3 H3 0.9500 .
C4 C5 1.381(4) .
C4 H4 0.9500 .
C5 C6 1.385(4) .
C6 C7 1.392(4) .
C6 H6 0.9500 .
C7 H7 0.9500 .
C8 C9 1.500(4) .
C8 H8A 0.9900 .
C8 H8B 0.9900 .
C9 C10 1.395(4) .
C9 C14 1.400(4) .
C10 C11 1.393(4) .
C10 H10 0.9500 .
C11 C12 1.377(5) .
C11 H11 0.9500 .
C12 C13 1.386(4) .
C13 C14 1.388(4) .
C13 H13 0.9500 .
C14 H14 0.9500 .

loop_
_geom_torsion_atom_site_label_1
_geom_torsion_atom_site_label_2
_geom_torsion_atom_site_label_3
_geom_torsion_atom_site_label_4
_geom_torsion
_geom_torsion_site_symmetry_1
_geom_torsion_site_symmetry_2
_geom_torsion_site_symmetry_3
_geom_torsion_site_symmetry_4
Sn C1 C2 C7 -90.6(2) . . . .
Sn C1 C2 C3 86.5(2) . . . .
C7 C2 C3 C4 1.0(4) . . . .
C1 C2 C3 C4 -176.1(2) . . . .
C2 C3 C4 C5 0.3(4) . . . .
C3 C4 C5 C6 -1.4(4) . . . .
C3 C4 C5 Cl1 178.87(19) . . . .
C4 C5 C6 C7 1.2(4) . . . .
Cl1 C5 C6 C7 -179.08(19) . . . .
C5 C6 C7 C2 0.2(4) . . . .
C3 C2 C7 C6 -1.2(4) . . . .
C1 C2 C7 C6 175.9(2) . . . .
Sn C8 C9 C10 98.5(3) . . . .
Sn C8 C9 C14 -78.4(3) . . . .
C14 C9 C10 C11 1.8(4) . . . .
C8 C9 C10 C11 -175.2(2) . . . .
C9 C10 C11 C12 -1.0(4) . . . .
C10 C11 C12 C13 -0.9(4) . . . .
C10 C11 C12 Cl2 179.6(2) . . . .
C11 C12 C13 C14 1.8(4) . . . .
Cl2 C12 C13 C14 -178.62(19) . . . .
C12 C13 C14 C9 -1.0(4) . . . .
C10 C9 C14 C13 -0.8(4) . . . .
C8 C9 C14 C13 176.1(2) . . . .
